data_4134772
loop_
_publ_author_name
'Sorsche, Dieter'
'Miehlich, Matthias E.'
'Searles, Keith'
'Gouget, Guillaume'
'Zolnhofer, Eva M.'
'Fortier, Skye'
'Chen, Chun-Hsing'
'Gau, Michael'
'Carroll, Patrick J.'
'Murray, Christopher B.'
'Caulton, Kenneth G.'
'Khusniyarov, Marat M.'
'Meyer, Karsten'
'Mindiola, Daniel J.'

_publ_section_title
;
 Unusual Dinitrogen Binding and Electron Storage in Dinuclear Iron
 Complexes.
;
_journal_name_full 'Journal of the American Chemical Society'
_journal_paper_doi 10.1021/jacs.0c01488
_journal_year 2020
_chemical_formula_moiety 'C58 H82 Fe2 K2 N8, 2(C12 H24 K O6), 0.5(C4 H10 O)'
_chemical_formula_sum 'C84 H135 Fe2 K4 N8 O12.5'
_chemical_formula_weight 1725.09
_space_group_crystal_system monoclinic
_space_group_IT_number 14
_space_group_name_Hall '-P 2yn'
_space_group_name_H-M_alt 'P 1 21/n 1'
_atom_sites_solution_hydrogens geom
_atom_sites_solution_primary dual
_audit_creation_date 2019-12-17
_audit_creation_method
;
Olex2 1.2
(compiled 2018.05.29 svn.r3508 for OlexSys, GUI svn.r5506)
;
_cell_angle_alpha 90
_cell_angle_beta 106.167(7)
_cell_angle_gamma 90
_cell_formula_units_Z 4
_cell_length_a 18.267(3)
_cell_length_b 21.858(3)
_cell_length_c 23.701(4)
_cell_measurement_reflns_used 9332
_cell_measurement_temperature 100
_cell_measurement_theta_max 27.350
_cell_measurement_theta_min 2.429
_cell_volume 9089(2)
_computing_cell_refinement 'SAINT V8.38A (2016)'
_computing_data_collection 'Bruker APEX3 v2018.1-0'
_computing_data_reduction 'SAINT V8.38A (2016)'
_computing_molecular_graphics 'ORTEP-3 (Farrugia, 2012)'
_computing_publication_material 'Olex2 (Dolomanov et al., 2009)'
_computing_structure_refinement 'ShelXL (Sheldrick, 2015)'
_computing_structure_solution 'ShelXT (Sheldrick, 2015)'
_diffrn_ambient_temperature 100
_diffrn_measured_fraction_theta_full 1.000
_diffrn_measured_fraction_theta_max 0.997
_diffrn_measurement_device 'CCD area detector'
_diffrn_measurement_device_type 'Bruker APEXII'
_diffrn_measurement_method '\w and \f scans'
_diffrn_radiation_monochromator graphite
_diffrn_radiation_type MoK\a
_diffrn_radiation_wavelength 0.71073
_diffrn_reflns_av_R_equivalents 0.0748
_diffrn_reflns_av_unetI/netI 0.0533
_diffrn_reflns_Laue_measured_fraction_full 1.000
_diffrn_reflns_Laue_measured_fraction_max 0.997
_diffrn_reflns_limit_h_max 23
_diffrn_reflns_limit_h_min -23
_diffrn_reflns_limit_k_max 26
_diffrn_reflns_limit_k_min -28
_diffrn_reflns_limit_l_max 30
_diffrn_reflns_limit_l_min -30
_diffrn_reflns_number 160432
_diffrn_reflns_point_group_measured_fraction_full 1.000
_diffrn_reflns_point_group_measured_fraction_max 0.997
_diffrn_reflns_theta_full 25.242
_diffrn_reflns_theta_max 27.516
_diffrn_reflns_theta_min 1.253
_diffrn_source 'sealed tube'
_exptl_absorpt_coefficient_mu 0.563
_exptl_absorpt_correction_T_max 0.7456
_exptl_absorpt_correction_T_min 0.6682
_exptl_absorpt_correction_type multi-scan
_exptl_absorpt_process_details 'SADABS v2014/5'
_exptl_crystal_colour 'dark purple'
_exptl_crystal_density_diffrn 1.261
_exptl_crystal_description block
_exptl_crystal_F_000 3692
_exptl_crystal_size_max 0.16
_exptl_crystal_size_mid 0.14
_exptl_crystal_size_min 0.11
_refine_diff_density_max 1.129
_refine_diff_density_min -0.644
_refine_diff_density_rms 0.066
_refine_ls_extinction_method none
_refine_ls_goodness_of_fit_ref 1.025
_refine_ls_hydrogen_treatment constr
_refine_ls_matrix_type full
_refine_ls_number_parameters 1235
_refine_ls_number_reflns 20851
_refine_ls_number_restraints 626
_refine_ls_restrained_S_all 1.022
_refine_ls_R_factor_all 0.0713
_refine_ls_R_factor_gt 0.0430
_refine_ls_shift/su_max 0.001
_refine_ls_shift/su_mean 0.000
_refine_ls_structure_factor_coef Fsqd
_refine_ls_weighting_details 'w=1/[\s^2^(Fo^2^)+(0.0378P)^2^+6.7857P] where P=(Fo^2^+2Fc^2^)/3'
_refine_ls_weighting_scheme calc
_refine_ls_wR_factor_gt 0.0929
_refine_ls_wR_factor_ref 0.1041
_reflns_number_gt 15094
_reflns_number_total 20851
_reflns_threshold_expression 'I > 2\s(I)'
_cod_data_source_file ja0c01488_si_006.cif
_cod_data_source_block 9396
_cod_original_formula_sum 'C84 H135 Fe2 K4 N8 O12.50'
_cod_database_code 4134772
_shelx_shelxl_version_number 2018/3

loop_
_space_group_symop_operation_xyz
'x, y, z'
'-x+1/2, y+1/2, -z+1/2'
'-x, -y, -z'
'x-1/2, -y-1/2, z-1/2'

loop_
_atom_site_label
_atom_site_type_symbol
_atom_site_fract_x
_atom_site_fract_y
_atom_site_fract_z
_atom_site_U_iso_or_equiv
_atom_site_adp_type
_atom_site_occupancy
_atom_site_site_symmetry_order
_atom_site_calc_flag
_atom_site_refinement_flags_posn
_atom_site_refinement_flags_adp
_atom_site_refinement_flags_occupancy
_atom_site_disorder_assembly
_atom_site_disorder_group
Fe1 Fe 0.45564(2) 0.70142(2) 0.30834(2) 0.01466(7) Uani 1 1 d . . . . .
Fe2 Fe 0.67988(2) 0.73867(2) 0.26295(2) 0.01410(7) Uani 1 1 d . . . . .
K1 K 0.62719(3) 0.69862(3) 0.39303(2) 0.02479(11) Uani 1 1 d . . . . .
K2 K 0.54018(3) 0.64531(2) 0.20464(2) 0.02179(11) Uani 1 1 d . . . . .
N1 N 0.44298(9) 0.73097(8) 0.38834(7) 0.0152(4) Uani 1 1 d . . . . .
N2 N 0.48105(10) 0.62774(8) 0.35579(7) 0.0152(4) Uani 1 1 d . . . . .
N3 N 0.40469(10) 0.63326(8) 0.24809(8) 0.0182(4) Uani 1 1 d . . . . .
N4 N 0.67237(9) 0.73071(8) 0.17357(7) 0.0159(4) Uani 1 1 d . . . . .
N5 N 0.71090(9) 0.65391(8) 0.25886(7) 0.0155(4) Uani 1 1 d . . . . .
N6 N 0.75642(9) 0.72805(8) 0.34580(7) 0.0157(4) Uani 1 1 d . . . . .
N7 N 0.52706(10) 0.74145(8) 0.28502(7) 0.0160(4) Uani 1 1 d . . . . .
N8 N 0.58692(10) 0.75467(8) 0.27444(7) 0.0164(4) Uani 1 1 d . . . . .
C1 C 0.43699(12) 0.78680(9) 0.41211(9) 0.0169(4) Uani 1 1 d . . . . .
C2 C 0.47209(12) 0.78572(10) 0.47243(9) 0.0187(4) Uani 1 1 d . . . . .
H2 H 0.475226 0.819182 0.498577 0.022 Uiso 1 1 calc R . . . .
C3 C 0.50213(11) 0.72683(9) 0.48819(9) 0.0156(4) Uani 1 1 d . . . . .
C4 C 0.48244(11) 0.69291(9) 0.43507(9) 0.0140(4) Uani 1 1 d . . . . .
C5 C 0.49571(11) 0.63102(9) 0.41687(9) 0.0145(4) Uani 1 1 d . . . . .
C6 C 0.51981(12) 0.57893(9) 0.45062(9) 0.0169(4) Uani 1 1 d . . . . .
H6 H 0.530974 0.581014 0.492190 0.020 Uiso 1 1 calc R . . . .
C7 C 0.52763(13) 0.52342(10) 0.42338(9) 0.0205(5) Uani 1 1 d . . . . .
H7 H 0.548210 0.488629 0.446377 0.025 Uiso 1 1 calc R . . . .
C8 C 0.50493(13) 0.51962(10) 0.36214(10) 0.0220(5) Uani 1 1 d . . . . .
H8 H 0.508430 0.481704 0.343476 0.026 Uiso 1 1 calc R . . . .
C9 C 0.47732(12) 0.57085(10) 0.32841(9) 0.0170(4) Uani 1 1 d . . . . .
C10 C 0.44081(12) 0.57652(10) 0.26511(9) 0.0182(4) Uani 1 1 d . . . . .
C11 C 0.43205(13) 0.53879(10) 0.21520(9) 0.0221(5) Uani 1 1 d . . . . .
C12 C 0.38783(12) 0.57365(11) 0.16753(10) 0.0246(5) Uani 1 1 d . . . . .
H12 H 0.371576 0.560598 0.127750 0.030 Uiso 1 1 calc R . . . .
C13 C 0.37207(12) 0.63015(11) 0.18845(9) 0.0214(5) Uani 1 1 d . . . . .
C14 C 0.40509(13) 0.84256(10) 0.37513(10) 0.0215(5) Uani 1 1 d . . . . .
C15 C 0.47178(14) 0.88189(11) 0.36835(12) 0.0319(6) Uani 1 1 d . . . . .
H15a H 0.503128 0.894611 0.407228 0.048 Uiso 1 1 calc GR . . . .
H15b H 0.451860 0.918180 0.344782 0.048 Uiso 1 1 calc GR . . . .
H15c H 0.502914 0.857989 0.348715 0.048 Uiso 1 1 calc GR . . . .
C16 C 0.35511(15) 0.87973(11) 0.40525(11) 0.0315(6) Uani 1 1 d . . . . .
H16a H 0.311561 0.854837 0.407877 0.047 Uiso 1 1 calc GR . . . .
H16b H 0.336666 0.916664 0.382240 0.047 Uiso 1 1 calc GR . . . .
H16c H 0.385270 0.891374 0.444832 0.047 Uiso 1 1 calc GR . . . .
C17 C 0.35696(13) 0.82456(11) 0.31375(10) 0.0272(5) Uani 1 1 d . . . . .
H17a H 0.389633 0.805507 0.292197 0.041 Uiso 1 1 calc GR . . . .
H17b H 0.332854 0.861141 0.292665 0.041 Uiso 1 1 calc GR . . . .
H17c H 0.317495 0.795482 0.316993 0.041 Uiso 1 1 calc GR . . . .
C18 C 0.54987(12) 0.70898(10) 0.54989(9) 0.0177(4) Uani 1 1 d . . . . .
C19 C 0.62767(12) 0.68351(10) 0.54769(10) 0.0206(5) Uani 1 1 d . . . . .
H19a H 0.619748 0.648280 0.521097 0.031 Uiso 1 1 calc GR . . . .
H19b H 0.656906 0.670724 0.587160 0.031 Uiso 1 1 calc GR . . . .
H19c H 0.655840 0.715338 0.533399 0.031 Uiso 1 1 calc GR . . . .
C20 C 0.56630(14) 0.76537(11) 0.59004(10) 0.0262(5) Uani 1 1 d . . . . .
H20a H 0.591537 0.796730 0.572562 0.039 Uiso 1 1 calc GR . . . .
H20b H 0.599570 0.753737 0.628616 0.039 Uiso 1 1 calc GR . . . .
H20c H 0.518275 0.781654 0.594587 0.039 Uiso 1 1 calc GR . . . .
C21 C 0.50781(13) 0.66307(11) 0.57917(10) 0.0238(5) Uani 1 1 d . . . . .
H21a H 0.460112 0.681369 0.582282 0.036 Uiso 1 1 calc GR . . . .
H21b H 0.540086 0.652862 0.618505 0.036 Uiso 1 1 calc GR . . . .
H21c H 0.496499 0.625802 0.555343 0.036 Uiso 1 1 calc GR . . . .
C22 C 0.46443(14) 0.47541(10) 0.20973(10) 0.0256(5) Uani 1 1 d . . . . .
C23 C 0.55182(14) 0.47525(11) 0.23611(11) 0.0289(5) Uani 1 1 d . . . . .
H23a H 0.575082 0.502640 0.213263 0.043 Uiso 1 1 calc GR . . . .
H23b H 0.571314 0.433647 0.234879 0.043 Uiso 1 1 calc GR . . . .
H23c H 0.564543 0.489363 0.276945 0.043 Uiso 1 1 calc GR . . . .
C24 C 0.42674(15) 0.42619(11) 0.23949(11) 0.0325(6) Uani 1 1 d . . . . .
H24a H 0.433488 0.437283 0.280692 0.049 Uiso 1 1 calc GR . . . .
H24b H 0.450666 0.386426 0.237499 0.049 Uiso 1 1 calc GR . . . .
H24c H 0.372209 0.423733 0.219112 0.049 Uiso 1 1 calc GR . . . .
C25 C 0.44731(17) 0.45648(12) 0.14489(11) 0.0360(6) Uani 1 1 d . . . . .
H25a H 0.392020 0.454694 0.127357 0.054 Uiso 1 1 calc GR . . . .
H25b H 0.469531 0.416144 0.142248 0.054 Uiso 1 1 calc GR . . . .
H25c H 0.469454 0.486551 0.123714 0.054 Uiso 1 1 calc GR . . . .
C26 C 0.33138(13) 0.68437(12) 0.15296(10) 0.0284(6) Uani 1 1 d . . . . .
C27 C 0.38941(15) 0.72848(14) 0.13879(12) 0.0411(7) Uani 1 1 d . . . . .
H27a H 0.425687 0.742039 0.175419 0.062 Uiso 1 1 calc GR . . . .
H27b H 0.362598 0.764040 0.117534 0.062 Uiso 1 1 calc GR . . . .
H27c H 0.416933 0.707471 0.114372 0.062 Uiso 1 1 calc GR . . . .
C28 C 0.28396(15) 0.71869(14) 0.18674(11) 0.0398(7) Uani 1 1 d . . . . .
H28a H 0.244652 0.691383 0.193439 0.060 Uiso 1 1 calc GR . . . .
H28b H 0.259682 0.754210 0.163830 0.060 Uiso 1 1 calc GR . . . .
H28c H 0.317170 0.732448 0.224597 0.060 Uiso 1 1 calc GR . . . .
C29 C 0.27719(16) 0.66193(15) 0.09491(11) 0.0440(7) Uani 1 1 d . . . . .
H29a H 0.306468 0.640519 0.072038 0.066 Uiso 1 1 calc GR . . . .
H29b H 0.250906 0.697027 0.072428 0.066 Uiso 1 1 calc GR . . . .
H29c H 0.239578 0.633920 0.103187 0.066 Uiso 1 1 calc GR . . . .
C30 C 0.64224(12) 0.76414(10) 0.12374(9) 0.0196(5) Uani 1 1 d . . . . .
C31 C 0.62062(12) 0.72542(11) 0.07553(9) 0.0221(5) Uani 1 1 d . . . . .
H31 H 0.598231 0.737923 0.036102 0.027 Uiso 1 1 calc R . . . .
C32 C 0.63718(12) 0.66471(10) 0.09445(9) 0.0188(5) Uani 1 1 d . . . . .
C33 C 0.67140(12) 0.66911(10) 0.15605(9) 0.0160(4) Uani 1 1 d . . . . .
C34 C 0.70308(11) 0.62628(10) 0.20391(9) 0.0155(4) Uani 1 1 d . . . . .
C35 C 0.72454(12) 0.56567(10) 0.20135(9) 0.0193(5) Uani 1 1 d . . . . .
H35 H 0.716955 0.546194 0.164329 0.023 Uiso 1 1 calc R . . . .
C36 C 0.75746(13) 0.53296(10) 0.25333(10) 0.0213(5) Uani 1 1 d . . . . .
H36 H 0.768060 0.490536 0.251821 0.026 Uiso 1 1 calc R . . . .
C37 C 0.77449(12) 0.56362(10) 0.30740(9) 0.0194(5) Uani 1 1 d . . . . .
H37 H 0.800745 0.542843 0.342394 0.023 Uiso 1 1 calc R . . . .
C38 C 0.75300(11) 0.62440(10) 0.30991(9) 0.0161(4) Uani 1 1 d . . . . .
C39 C 0.76999(11) 0.66591(10) 0.36041(9) 0.0153(4) Uani 1 1 d . . . . .
C40 C 0.79636(11) 0.65948(10) 0.42259(9) 0.0174(4) Uani 1 1 d . . . . .
C41 C 0.80002(12) 0.71996(10) 0.44449(9) 0.0190(5) Uani 1 1 d . . . . .
H41 H 0.816273 0.731284 0.484755 0.023 Uiso 1 1 calc R . . . .
C42 C 0.77593(11) 0.76015(10) 0.39740(9) 0.0179(4) Uani 1 1 d . . . . .
C43 C 0.63092(14) 0.83303(11) 0.12310(10) 0.0254(5) Uani 1 1 d . . . . .
C44 C 0.5485(3) 0.8496(2) 0.1064(2) 0.0347(11) Uani 0.67 1 d . . P A 1
H44a H 0.522355 0.829663 0.069232 0.052 Uiso 0.67 1 calc GR . P A 1
H44b H 0.543138 0.894111 0.101793 0.052 Uiso 0.67 1 calc GR . P A 1
H44c H 0.525831 0.836070 0.137192 0.052 Uiso 0.67 1 calc GR . P A 1
C44* C 0.5472(6) 0.8405(5) 0.1383(5) 0.044(3) Uani 0.33 1 d . . P A 2
H44d H 0.509740 0.812851 0.113161 0.067 Uiso 0.33 1 calc GR . P A 2
H44e H 0.529314 0.882798 0.131069 0.067 Uiso 0.33 1 calc GR . P A 2
H44f H 0.553421 0.830139 0.179627 0.067 Uiso 0.33 1 calc GR . P A 2
C45 C 0.6690(3) 0.8617(2) 0.0765(2) 0.0337(10) Uani 0.67 1 d . . P A 1
H45a H 0.723881 0.853596 0.088681 0.051 Uiso 0.67 1 calc GR . P A 1
H45b H 0.660218 0.906020 0.074171 0.051 Uiso 0.67 1 calc GR . P A 1
H45c H 0.646228 0.843319 0.037881 0.051 Uiso 0.67 1 calc GR . P A 1
C45* C 0.6177(8) 0.8575(5) 0.0630(4) 0.051(3) Uani 0.33 1 d . . P A 2
H45d H 0.662488 0.849369 0.048988 0.076 Uiso 0.33 1 calc GR . P A 2
H45e H 0.609064 0.901729 0.063281 0.076 Uiso 0.33 1 calc GR . P A 2
H45f H 0.572950 0.837641 0.036792 0.076 Uiso 0.33 1 calc GR . P A 2
C46 C 0.6733(5) 0.8633(4) 0.1832(3) 0.0237(12) Uani 0.67 1 d . . P A 1
H46a H 0.647707 0.852012 0.212964 0.036 Uiso 0.67 1 calc GR . P A 1
H46b H 0.672499 0.907927 0.178748 0.036 Uiso 0.67 1 calc GR . P A 1
H46c H 0.726234 0.849045 0.195572 0.036 Uiso 0.67 1 calc GR . P A 1
C46* C 0.6854(12) 0.8643(9) 0.1656(6) 0.042(4) Uani 0.33 1 d . . P A 2
H46d H 0.688685 0.846887 0.204322 0.063 Uiso 0.33 1 calc GR . P A 2
H46e H 0.671137 0.907587 0.165108 0.063 Uiso 0.33 1 calc GR . P A 2
H46f H 0.734977 0.860683 0.157483 0.063 Uiso 0.33 1 calc GR . P A 2
C47 C 0.61407(13) 0.60896(11) 0.05432(9) 0.0223(5) Uani 1 1 d . . . . .
C48 C 0.56722(14) 0.56381(12) 0.07994(11) 0.0296(6) Uani 1 1 d . . . . .
H48a H 0.596642 0.551871 0.119636 0.044 Uiso 1 1 calc GR . . . .
H48b H 0.555565 0.527398 0.054916 0.044 Uiso 1 1 calc GR . . . .
H48c H 0.519607 0.583394 0.081605 0.044 Uiso 1 1 calc GR . . . .
C49 C 0.56205(15) 0.62899(12) -0.00589(10) 0.0331(6) Uani 1 1 d . . . . .
H49a H 0.517948 0.651137 -0.000308 0.050 Uiso 1 1 calc GR . . . .
H49b H 0.544548 0.592789 -0.030318 0.050 Uiso 1 1 calc GR . . . .
H49c H 0.590598 0.655766 -0.025324 0.050 Uiso 1 1 calc GR . . . .
C50 C 0.68309(14) 0.57632(11) 0.04204(10) 0.0270(5) Uani 1 1 d . . . . .
H50a H 0.707531 0.603798 0.020080 0.041 Uiso 1 1 calc GR . . . .
H50b H 0.665746 0.539268 0.018903 0.041 Uiso 1 1 calc GR . . . .
H50c H 0.719779 0.565196 0.079362 0.041 Uiso 1 1 calc GR . . . .
C51 C 0.80998(12) 0.60160(10) 0.46054(9) 0.0210(5) Uani 1 1 d . . . . .
C52 C 0.74014(13) 0.55885(11) 0.44186(10) 0.0279(5) Uani 1 1 d . . . . .
H52a H 0.696483 0.578229 0.451088 0.042 Uiso 1 1 calc GR . . . .
H52b H 0.751784 0.520006 0.463122 0.042 Uiso 1 1 calc GR . . . .
H52c H 0.727813 0.551173 0.399513 0.042 Uiso 1 1 calc GR . . . .
C53 C 0.82036(14) 0.61821(12) 0.52571(10) 0.0273(5) Uani 1 1 d . . . . .
H53a H 0.865285 0.644442 0.539684 0.041 Uiso 1 1 calc GR . . . .
H53b H 0.827302 0.580718 0.549275 0.041 Uiso 1 1 calc GR . . . .
H53c H 0.775077 0.640016 0.529471 0.041 Uiso 1 1 calc GR . . . .
C54 C 0.88327(13) 0.56696(11) 0.45900(10) 0.0253(5) Uani 1 1 d . . . . .
H54a H 0.882821 0.559728 0.418094 0.038 Uiso 1 1 calc GR . . . .
H54b H 0.885421 0.527689 0.479335 0.038 Uiso 1 1 calc GR . . . .
H54c H 0.928002 0.591542 0.478581 0.038 Uiso 1 1 calc GR . . . .
C55 C 0.76653(12) 0.82924(10) 0.40032(10) 0.0220(5) Uani 1 1 d . . . . .
C56 C 0.69627(14) 0.84386(12) 0.42215(11) 0.0327(6) Uani 1 1 d . . . . .
H56a H 0.650119 0.828901 0.393480 0.049 Uiso 1 1 calc GR . . . .
H56b H 0.692470 0.888202 0.426764 0.049 Uiso 1 1 calc GR . . . .
H56c H 0.701662 0.823757 0.460048 0.049 Uiso 1 1 calc GR . . . .
C57 C 0.75528(15) 0.86002(11) 0.34021(11) 0.0305(6) Uani 1 1 d . . . . .
H57a H 0.796541 0.847754 0.323601 0.046 Uiso 1 1 calc GR . . . .
H57b H 0.755886 0.904570 0.345007 0.046 Uiso 1 1 calc GR . . . .
H57c H 0.706230 0.847382 0.313702 0.046 Uiso 1 1 calc GR . . . .
C58 C 0.83798(15) 0.85676(12) 0.44349(11) 0.0344(6) Uani 1 1 d . . . . .
H58a H 0.846759 0.836919 0.481878 0.052 Uiso 1 1 calc GR . . . .
H58b H 0.830478 0.900754 0.447594 0.052 Uiso 1 1 calc GR . . . .
H58c H 0.882218 0.850135 0.428482 0.052 Uiso 1 1 calc GR . . . .
K3 K 0.28932(3) 0.64200(2) 0.32539(2) 0.02516(11) Uani 1 1 d . . . . .
O1 O 0.15766(11) 0.58912(9) 0.24003(8) 0.0272(4) Uani 0.85 1 d . U P B 1
O1* O 0.1790(8) 0.5500(6) 0.2406(6) 0.050(2) Uani 0.15 1 d D U P B 2
O2 O 0.15506(10) 0.71327(9) 0.25466(9) 0.0247(4) Uani 0.85 1 d . U P B 1
O2* O 0.1339(6) 0.6724(5) 0.2376(5) 0.0337(19) Uani 0.15 1 d D U P B 2
O3 O 0.22070(11) 0.74330(9) 0.37303(9) 0.0254(4) Uani 0.85 1 d . U P B 1
O3* O 0.2109(6) 0.7490(5) 0.3324(5) 0.0321(19) Uani 0.15 1 d D U P B 2
O4 O 0.27068(11) 0.63793(9) 0.43981(8) 0.0262(4) Uani 0.85 1 d . U P B 1
O4* O 0.2462(6) 0.6770(4) 0.4366(5) 0.031(2) Uani 0.15 1 d D U P B 2
O5 O 0.32059(12) 0.53442(9) 0.38763(9) 0.0344(5) Uani 0.85 1 d . U P B 1
O5* O 0.2724(7) 0.5472(6) 0.4438(6) 0.048(2) Uani 0.15 1 d D U P B 2
O6 O 0.20809(14) 0.47666(11) 0.29544(10) 0.0462(6) Uani 0.85 1 d . U P B 1
O6* O 0.2955(8) 0.4987(6) 0.3329(4) 0.056(2) Uani 0.15 1 d D U P B 2
C59 C 0.0932(2) 0.62386(18) 0.2109(3) 0.0299(8) Uani 0.85 1 d . U P B 1
H59a H 0.046729 0.598511 0.204419 0.036 Uiso 0.85 1 calc R . P B 1
H59b H 0.097895 0.637205 0.172128 0.036 Uiso 0.85 1 calc R . P B 1
C59* C 0.1291(9) 0.5760(6) 0.1919(6) 0.041(3) Uani 0.15 1 d D U P B 2
H59c H 0.094016 0.544362 0.169676 0.049 Uiso 0.15 1 calc R . P B 2
H59d H 0.157919 0.593238 0.165862 0.049 Uiso 0.15 1 calc R . P B 2
C60 C 0.08707(15) 0.67862(14) 0.24722(13) 0.0261(6) Uani 0.85 1 d . U P B 1
H60a H 0.042056 0.703458 0.227086 0.031 Uiso 0.85 1 calc R . P B 1
H60b H 0.081588 0.665681 0.285864 0.031 Uiso 0.85 1 calc R . P B 1
C60* C 0.0840(8) 0.6260(7) 0.2104(14) 0.031(3) Uani 0.15 1 d D U P B 2
H60c H 0.045462 0.642440 0.175674 0.038 Uiso 0.15 1 calc R . P B 2
H60d H 0.057057 0.609419 0.238047 0.038 Uiso 0.15 1 calc R . P B 2
C61 C 0.1499(2) 0.77332(16) 0.27584(16) 0.0288(8) Uani 0.85 1 d . U P B 1
H61a H 0.101248 0.791923 0.253063 0.035 Uiso 0.85 1 calc R . P B 1
H61b H 0.191955 0.798353 0.269243 0.035 Uiso 0.85 1 calc R . P B 1
C61* C 0.1007(7) 0.7245(6) 0.2544(6) 0.029(2) Uani 0.15 1 d D U P B 2
H61c H 0.074054 0.713270 0.284073 0.035 Uiso 0.15 1 calc R . P B 2
H61d H 0.062760 0.741999 0.219929 0.035 Uiso 0.15 1 calc R . P B 2
C62 C 0.15396(15) 0.77503(13) 0.34060(13) 0.0273(6) Uani 0.85 1 d . U P B 1
H62a H 0.155764 0.817984 0.354162 0.033 Uiso 0.85 1 calc R . P B 1
H62b H 0.108076 0.755422 0.347001 0.033 Uiso 0.85 1 calc R . P B 1
C62* C 0.1615(12) 0.7710(6) 0.2798(6) 0.031(3) Uani 0.15 1 d D U P B 2
H62c H 0.190774 0.779665 0.251276 0.037 Uiso 0.15 1 calc R . P B 2
H62d H 0.137647 0.809612 0.287486 0.037 Uiso 0.15 1 calc R . P B 2
C63 C 0.22497(18) 0.74002(16) 0.43404(15) 0.0290(8) Uani 0.85 1 d . U P B 1
H63a H 0.176135 0.724732 0.439033 0.035 Uiso 0.85 1 calc R . P B 1
H63b H 0.234598 0.781218 0.451929 0.035 Uiso 0.85 1 calc R . P B 1
C63* C 0.1892(8) 0.7647(6) 0.3833(5) 0.030(2) Uani 0.15 1 d D U P B 2
H63c H 0.139352 0.745969 0.381904 0.036 Uiso 0.15 1 calc R . P B 2
H63d H 0.184334 0.809693 0.385890 0.036 Uiso 0.15 1 calc R . P B 2
C64 C 0.28875(17) 0.69737(14) 0.46375(13) 0.0294(6) Uani 0.85 1 d . U P B 1
H64a H 0.337197 0.711546 0.457188 0.035 Uiso 0.85 1 calc R . P B 1
H64b H 0.294900 0.696624 0.506589 0.035 Uiso 0.85 1 calc R . P B 1
C64* C 0.2499(11) 0.7412(5) 0.4358(6) 0.032(3) Uani 0.15 1 d D U P B 2
H64c H 0.300801 0.754418 0.433450 0.039 Uiso 0.15 1 calc R . P B 2
H64d H 0.241758 0.758084 0.472397 0.039 Uiso 0.15 1 calc R . P B 2
C65 C 0.32032(17) 0.59210(15) 0.47198(13) 0.0326(7) Uani 0.85 1 d . U P B 1
H65a H 0.313643 0.588690 0.511901 0.039 Uiso 0.85 1 calc R . P B 1
H65b H 0.373890 0.603733 0.475900 0.039 Uiso 0.85 1 calc R . P B 1
C65* C 0.3036(8) 0.6499(6) 0.4822(7) 0.035(2) Uani 0.15 1 d D U P B 2
H65c H 0.309916 0.673390 0.518966 0.042 Uiso 0.15 1 calc R . P B 2
H65d H 0.352673 0.650873 0.472080 0.042 Uiso 0.15 1 calc R . P B 2
C66 C 0.3035(2) 0.53175(17) 0.44124(17) 0.0378(8) Uani 0.85 1 d . U P B 1
H66a H 0.334295 0.499302 0.466021 0.045 Uiso 0.85 1 calc R . P B 1
H66b H 0.248978 0.521512 0.434652 0.045 Uiso 0.85 1 calc R . P B 1
C66* C 0.2832(9) 0.5855(5) 0.4913(5) 0.040(3) Uani 0.15 1 d D U P B 2
H66c H 0.323998 0.568083 0.523976 0.048 Uiso 0.15 1 calc R . P B 2
H66d H 0.235811 0.585818 0.503799 0.048 Uiso 0.15 1 calc R . P B 2
C67 C 0.3328(2) 0.47607(15) 0.36349(18) 0.0427(8) Uani 0.85 1 d . U P B 1
H67a H 0.365769 0.450889 0.395279 0.051 Uiso 0.85 1 calc R . P B 1
H67b H 0.360729 0.482836 0.333701 0.051 Uiso 0.85 1 calc R . P B 1
C67* C 0.3330(8) 0.5139(8) 0.4364(5) 0.041(2) Uani 0.15 1 d D U P B 2
H67c H 0.357654 0.491515 0.473045 0.049 Uiso 0.15 1 calc R . P B 2
H67d H 0.371114 0.541936 0.427814 0.049 Uiso 0.15 1 calc R . P B 2
C68 C 0.2629(2) 0.44143(16) 0.33611(16) 0.0470(8) Uani 0.85 1 d . U P B 1
H68a H 0.276102 0.405236 0.315803 0.056 Uiso 0.85 1 calc R . P B 1
H68b H 0.240638 0.426591 0.367190 0.056 Uiso 0.85 1 calc R . P B 1
C68* C 0.3062(9) 0.4697(5) 0.3871(4) 0.032(2) Uani 0.15 1 d D U P B 2
H68c H 0.344264 0.436545 0.391020 0.038 Uiso 0.15 1 calc R . P B 2
H68d H 0.257613 0.451019 0.389086 0.038 Uiso 0.15 1 calc R . P B 2
C69 C 0.2291(2) 0.49701(16) 0.24536(18) 0.0400(9) Uani 0.85 1 d . U P B 1
H69a H 0.239377 0.461503 0.222764 0.048 Uiso 0.85 1 calc R . P B 1
H69b H 0.275954 0.522177 0.257577 0.048 Uiso 0.85 1 calc R . P B 1
C69* C 0.2563(10) 0.4678(6) 0.2837(5) 0.046(3) Uani 0.15 1 d D U P B 2
H69c H 0.209395 0.450024 0.290046 0.055 Uiso 0.15 1 calc R . P B 2
H69d H 0.288016 0.433894 0.275852 0.055 Uiso 0.15 1 calc R . P B 2
C70 C 0.16358(18) 0.53491(14) 0.20747(14) 0.0318(7) Uani 0.85 1 d . U P B 1
H70a H 0.173874 0.545858 0.169867 0.038 Uiso 0.85 1 calc R . P B 1
H70b H 0.115439 0.511355 0.198740 0.038 Uiso 0.85 1 calc R . P B 1
C70* C 0.2352(10) 0.5106(10) 0.2310(5) 0.042(3) Uani 0.15 1 d D U P B 2
H70c H 0.280252 0.534131 0.228022 0.050 Uiso 0.15 1 calc R . P B 2
H70d H 0.214987 0.487089 0.194187 0.050 Uiso 0.15 1 calc R . P B 2
K4 K 0.89130(3) 0.63245(2) 0.25180(2) 0.02454(11) Uani 1 1 d . . . . .
O7 O 0.90123(9) 0.76129(8) 0.25593(7) 0.0309(4) Uani 1 1 d . . . . .
O8 O 0.88962(8) 0.70599(7) 0.14729(7) 0.0234(3) Uani 1 1 d . . . . .
O9 O 0.88253(9) 0.57783(7) 0.14070(7) 0.0264(4) Uani 1 1 d . . . . .
O10 O 0.96826(10) 0.51493(8) 0.23929(8) 0.0365(4) Uani 1 1 d . . . . .
O11 O 1.00356(10) 0.57342(9) 0.34958(8) 0.0396(5) Uani 1 1 d . . . . .
O12 O 0.99238(10) 0.70104(8) 0.35403(7) 0.0328(4) Uani 1 1 d . U . . .
C71 C 0.89630(14) 0.79600(11) 0.20439(12) 0.0319(6) Uani 1 1 d . . . . .
H71a H 0.948016 0.803720 0.200371 0.038 Uiso 1 1 calc R . . . .
H71b H 0.871880 0.835948 0.206957 0.038 Uiso 1 1 calc R . . . .
C72 C 0.85031(13) 0.76125(11) 0.15238(11) 0.0281(5) Uani 1 1 d . . . . .
H72a H 0.799475 0.751667 0.157303 0.034 Uiso 1 1 calc R . . . .
H72b H 0.843140 0.786158 0.116363 0.034 Uiso 1 1 calc R . . . .
C73 C 0.84997(14) 0.67444(12) 0.09491(10) 0.0287(5) Uani 1 1 d . . . . .
H73a H 0.850325 0.699336 0.060091 0.034 Uiso 1 1 calc R . . . .
H73b H 0.796292 0.667637 0.094644 0.034 Uiso 1 1 calc R . . . .
C74 C 0.88814(14) 0.61443(12) 0.09252(10) 0.0293(6) Uani 1 1 d . . . . .
H74a H 0.863314 0.593354 0.055113 0.035 Uiso 1 1 calc R . . . .
H74b H 0.942399 0.621112 0.094508 0.035 Uiso 1 1 calc R . . . .
C75 C 0.90985(16) 0.51690(11) 0.13728(12) 0.0361(6) Uani 1 1 d . . . . .
H75a H 0.960786 0.518275 0.130283 0.043 Uiso 1 1 calc R . . . .
H75b H 0.874744 0.494790 0.104171 0.043 Uiso 1 1 calc R . . . .
C76 C 0.91468(16) 0.48434(11) 0.19356(13) 0.0376(7) Uani 1 1 d . . . . .
H76a H 0.864166 0.484166 0.201341 0.045 Uiso 1 1 calc R . . . .
H76b H 0.930746 0.441417 0.191014 0.045 Uiso 1 1 calc R . . . .
C77 C 0.98674(19) 0.48200(13) 0.29369(14) 0.0482(8) Uani 1 1 d . . . . .
H77a H 1.011081 0.442512 0.289241 0.058 Uiso 1 1 calc R . . . .
H77b H 0.939805 0.473456 0.305436 0.058 Uiso 1 1 calc R . . . .
C78 C 1.04004(17) 0.52012(14) 0.33939(13) 0.0470(8) Uani 1 1 d . . . . .
H78a H 1.057644 0.496471 0.376329 0.056 Uiso 1 1 calc R . . . .
H78b H 1.085215 0.530934 0.326125 0.056 Uiso 1 1 calc R . . . .
C79 C 1.04908(16) 0.61016(14) 0.39736(12) 0.0442(7) Uani 1 1 d . . . . .
H79a H 1.096706 0.622983 0.388560 0.053 Uiso 1 1 calc R . . . .
H79b H 1.062867 0.585834 0.434045 0.053 Uiso 1 1 calc R . . . .
C80 C 1.00483(18) 0.66478(14) 0.40503(12) 0.0456(7) Uani 1 1 d . U . . .
H80a H 0.955468 0.652177 0.411010 0.055 Uiso 1 1 calc R . . . .
H80b H 1.033421 0.688393 0.439844 0.055 Uiso 1 1 calc R . . . .
C81 C 0.94858(14) 0.75429(13) 0.35886(12) 0.0360(6) Uani 1 1 d . U . . .
H81a H 0.974110 0.777166 0.395042 0.043 Uiso 1 1 calc R . . . .
H81b H 0.897348 0.741965 0.361173 0.043 Uiso 1 1 calc R . . . .
C82 C 0.94158(15) 0.79332(12) 0.30710(11) 0.0350(6) Uani 1 1 d . U . . .
H82a H 0.914079 0.831419 0.310994 0.042 Uiso 1 1 calc R . . . .
H82b H 0.992889 0.804546 0.304139 0.042 Uiso 1 1 calc R . . . .
O13 O 0.9259(2) 0.50005(16) 0.00338(14) 0.0319(8) Uani 0.5 1 d . . P C -1
C83 C 1.0563(4) 0.5327(3) 0.0311(3) 0.0493(16) Uani 0.5 1 d . . P C -1
H83a H 1.105257 0.527595 0.022259 0.074 Uiso 0.5 1 calc R . P C -1
H83b H 1.040383 0.575596 0.025462 0.074 Uiso 0.5 1 calc R . P C -1
H83c H 1.061800 0.520829 0.071971 0.074 Uiso 0.5 1 calc R . P C -1
C84 C 0.9960(10) 0.4921(6) -0.0101(4) 0.039(2) Uani 0.5 1 d . . P C -1
H84a H 0.990428 0.503596 -0.051465 0.047 Uiso 0.5 1 calc R . P C -1
H84b H 1.011912 0.448657 -0.004810 0.047 Uiso 0.5 1 calc R . P C -1
C85 C 0.8671(3) 0.4630(3) -0.0326(2) 0.0409(14) Uani 0.5 1 d . . P C -1
H85a H 0.874910 0.419727 -0.019891 0.049 Uiso 0.5 1 calc R . P C -1
H85b H 0.868342 0.465490 -0.074030 0.049 Uiso 0.5 1 calc R . P C -1
C86 C 0.7908(3) 0.4852(3) -0.0273(2) 0.0420(14) Uani 0.5 1 d . . P C -1
H86a H 0.749945 0.460493 -0.052648 0.063 Uiso 0.5 1 calc GR . P C -1
H86b H 0.783724 0.528195 -0.039450 0.063 Uiso 0.5 1 calc GR . P C -1
H86c H 0.789362 0.481445 0.013556 0.063 Uiso 0.5 1 calc GR . P C -1

loop_
_atom_site_aniso_label
_atom_site_aniso_U_11
_atom_site_aniso_U_22
_atom_site_aniso_U_33
_atom_site_aniso_U_23
_atom_site_aniso_U_13
_atom_site_aniso_U_12
Fe1 0.01202(14) 0.01871(15) 0.01348(14) 0.00240(12) 0.00394(11) -0.00039(12)
Fe2 0.01054(14) 0.01940(15) 0.01254(14) -0.00121(12) 0.00349(11) 0.00005(12)
K1 0.0126(2) 0.0428(3) 0.0183(2) 0.0062(2) 0.00322(18) -0.0027(2)
K2 0.0150(2) 0.0268(3) 0.0251(2) -0.0075(2) 0.00808(19) -0.0035(2)
N1 0.0124(8) 0.0174(9) 0.0169(9) 0.0015(7) 0.0056(7) -0.0001(7)
N2 0.0169(9) 0.0157(8) 0.0132(8) -0.0006(7) 0.0044(7) -0.0020(7)
N3 0.0133(9) 0.0258(10) 0.0152(9) 0.0006(8) 0.0036(7) -0.0015(8)
N4 0.0123(8) 0.0217(9) 0.0140(8) 0.0002(7) 0.0039(7) 0.0021(7)
N5 0.0131(9) 0.0193(9) 0.0127(8) -0.0008(7) 0.0017(7) -0.0006(7)
N6 0.0105(8) 0.0214(9) 0.0152(8) -0.0023(7) 0.0035(7) -0.0003(7)
N7 0.0161(9) 0.0176(9) 0.0140(8) 0.0008(7) 0.0038(7) 0.0024(7)
N8 0.0144(9) 0.0193(9) 0.0160(9) -0.0001(7) 0.0049(7) -0.0005(7)
C1 0.0123(10) 0.0161(10) 0.0236(11) 0.0003(9) 0.0068(9) 0.0003(8)
C2 0.0172(11) 0.0179(10) 0.0215(11) -0.0053(9) 0.0062(9) -0.0010(9)
C3 0.0128(10) 0.0168(10) 0.0179(10) -0.0020(8) 0.0052(8) -0.0008(8)
C4 0.0098(9) 0.0173(10) 0.0151(10) 0.0007(8) 0.0039(8) -0.0009(8)
C5 0.0130(10) 0.0176(10) 0.0137(10) -0.0012(8) 0.0050(8) -0.0040(8)
C6 0.0186(11) 0.0170(10) 0.0148(10) -0.0004(8) 0.0042(8) -0.0053(9)
C7 0.0262(12) 0.0158(10) 0.0181(11) 0.0024(9) 0.0040(9) -0.0010(9)
C8 0.0290(12) 0.0149(10) 0.0218(11) -0.0039(9) 0.0064(10) -0.0020(9)
C9 0.0179(11) 0.0181(10) 0.0159(10) -0.0037(8) 0.0065(8) -0.0041(9)
C10 0.0170(11) 0.0211(11) 0.0167(10) -0.0019(9) 0.0053(9) -0.0055(9)
C11 0.0217(12) 0.0271(12) 0.0181(11) -0.0057(9) 0.0064(9) -0.0084(10)
C12 0.0176(11) 0.0383(14) 0.0168(11) -0.0069(10) 0.0030(9) -0.0082(10)
C13 0.0121(10) 0.0361(13) 0.0153(10) -0.0007(10) 0.0026(8) -0.0021(9)
C14 0.0188(11) 0.0193(11) 0.0265(12) 0.0038(9) 0.0067(9) 0.0035(9)
C15 0.0262(13) 0.0248(12) 0.0443(15) 0.0129(12) 0.0092(11) 0.0007(11)
C16 0.0348(14) 0.0256(12) 0.0348(14) 0.0038(11) 0.0108(11) 0.0119(11)
C17 0.0234(12) 0.0288(13) 0.0273(13) 0.0070(10) 0.0033(10) 0.0085(10)
C18 0.0163(10) 0.0185(11) 0.0167(10) -0.0038(9) 0.0019(8) 0.0018(9)
C19 0.0159(11) 0.0213(11) 0.0222(11) -0.0026(9) 0.0015(9) 0.0000(9)
C20 0.0246(12) 0.0275(12) 0.0212(12) -0.0089(10) -0.0025(10) 0.0046(10)
C21 0.0234(12) 0.0294(12) 0.0189(11) -0.0013(10) 0.0062(9) 0.0004(10)
C22 0.0336(13) 0.0224(12) 0.0223(12) -0.0088(10) 0.0103(10) -0.0088(10)
C23 0.0345(14) 0.0236(12) 0.0323(13) -0.0061(10) 0.0154(11) -0.0008(11)
C24 0.0399(15) 0.0276(13) 0.0315(14) -0.0096(11) 0.0126(12) -0.0129(12)
C25 0.0528(17) 0.0318(14) 0.0261(13) -0.0114(11) 0.0154(12) -0.0044(13)
C26 0.0184(12) 0.0489(15) 0.0162(11) 0.0033(11) 0.0022(9) 0.0071(11)
C27 0.0328(15) 0.0503(17) 0.0401(16) 0.0230(14) 0.0100(12) 0.0101(13)
C28 0.0305(14) 0.0651(19) 0.0218(13) 0.0059(13) 0.0042(11) 0.0202(14)
C29 0.0328(15) 0.076(2) 0.0175(12) -0.0010(13) -0.0026(11) 0.0131(15)
C30 0.0158(11) 0.0273(12) 0.0155(10) 0.0017(9) 0.0040(8) 0.0046(9)
C31 0.0193(11) 0.0328(13) 0.0126(10) -0.0001(9) 0.0016(9) 0.0038(10)
C32 0.0147(10) 0.0272(12) 0.0141(10) -0.0032(9) 0.0033(8) 0.0007(9)
C33 0.0135(10) 0.0215(11) 0.0141(10) -0.0024(9) 0.0058(8) -0.0002(9)
C34 0.0092(10) 0.0221(11) 0.0160(10) -0.0020(9) 0.0048(8) -0.0019(8)
C35 0.0175(11) 0.0239(11) 0.0168(10) -0.0052(9) 0.0053(9) -0.0018(9)
C36 0.0233(12) 0.0183(11) 0.0226(11) -0.0014(9) 0.0071(9) 0.0011(9)
C37 0.0175(11) 0.0225(11) 0.0179(11) 0.0026(9) 0.0043(9) 0.0020(9)
C38 0.0117(10) 0.0231(11) 0.0138(10) 0.0011(9) 0.0041(8) -0.0016(9)
C39 0.0107(10) 0.0219(11) 0.0137(10) 0.0000(8) 0.0041(8) -0.0002(8)
C40 0.0111(10) 0.0263(11) 0.0143(10) 0.0012(9) 0.0024(8) -0.0015(9)
C41 0.0126(10) 0.0297(12) 0.0129(10) -0.0028(9) 0.0007(8) 0.0009(9)
C42 0.0110(10) 0.0255(11) 0.0169(10) -0.0035(9) 0.0033(8) -0.0011(9)
C43 0.0321(13) 0.0261(12) 0.0168(11) 0.0014(10) 0.0045(10) 0.0088(11)
C44 0.028(2) 0.036(2) 0.037(3) -0.006(2) 0.003(2) 0.0118(19)
C44* 0.041(6) 0.034(5) 0.065(7) -0.005(6) 0.026(6) 0.017(4)
C45 0.047(3) 0.026(2) 0.032(2) 0.0084(18) 0.018(2) 0.010(2)
C45* 0.096(9) 0.034(5) 0.030(5) 0.007(4) 0.031(6) 0.025(7)
C46 0.034(3) 0.020(2) 0.014(3) -0.001(3) -0.001(2) 0.0004(19)
C46* 0.069(10) 0.028(5) 0.026(8) 0.012(6) 0.006(6) 0.013(6)
C47 0.0192(11) 0.0302(12) 0.0161(11) -0.0051(9) 0.0028(9) -0.0030(10)
C48 0.0241(13) 0.0385(14) 0.0251(12) -0.0092(11) 0.0052(10) -0.0071(11)
C49 0.0340(14) 0.0425(15) 0.0176(12) -0.0066(11) -0.0013(10) -0.0031(12)
C50 0.0305(13) 0.0303(13) 0.0216(12) -0.0094(10) 0.0093(10) -0.0025(11)
C51 0.0187(11) 0.0270(12) 0.0166(11) 0.0046(9) 0.0038(9) -0.0022(9)
C52 0.0234(12) 0.0352(14) 0.0251(12) 0.0061(11) 0.0069(10) -0.0040(11)
C53 0.0275(13) 0.0376(14) 0.0166(11) 0.0042(10) 0.0060(10) 0.0003(11)
C54 0.0228(12) 0.0289(12) 0.0242(12) 0.0047(10) 0.0067(10) 0.0013(10)
C55 0.0183(11) 0.0246(12) 0.0207(11) -0.0063(9) 0.0015(9) 0.0012(9)
C56 0.0298(14) 0.0350(14) 0.0346(14) -0.0039(12) 0.0113(11) 0.0107(12)
C57 0.0357(14) 0.0231(12) 0.0298(13) -0.0019(10) 0.0044(11) -0.0003(11)
C58 0.0299(14) 0.0298(13) 0.0359(14) -0.0116(11) -0.0035(11) -0.0008(11)
K3 0.0229(3) 0.0302(3) 0.0234(3) 0.0045(2) 0.0082(2) 0.0038(2)
O1 0.0256(10) 0.0222(10) 0.0293(10) -0.0029(9) 0.0003(8) 0.0024(9)
O1* 0.048(4) 0.047(4) 0.048(4) -0.005(4) 0.002(4) -0.001(4)
O2 0.0155(9) 0.0230(10) 0.0352(11) 0.0012(8) 0.0063(8) -0.0008(8)
O2* 0.027(4) 0.035(4) 0.035(4) 0.006(3) 0.001(3) -0.003(4)
O3 0.0229(10) 0.0256(10) 0.0292(11) 0.0011(9) 0.0097(9) 0.0011(8)
O3* 0.026(3) 0.032(4) 0.040(4) 0.005(4) 0.013(3) 0.001(3)
O4 0.0235(10) 0.0300(11) 0.0237(10) 0.0009(9) 0.0043(8) -0.0045(9)
O4* 0.028(4) 0.033(4) 0.028(4) -0.002(4) 0.003(4) -0.008(4)
O5 0.0374(12) 0.0237(10) 0.0365(12) 0.0049(9) 0.0008(10) 0.0017(9)
O5* 0.041(4) 0.046(4) 0.050(4) 0.010(4) 0.002(4) 0.008(4)
O6 0.0484(14) 0.0438(13) 0.0404(13) 0.0017(11) 0.0023(11) 0.0164(11)
O6* 0.049(4) 0.054(4) 0.055(4) 0.010(4) 0.000(4) -0.006(4)
C59 0.0213(15) 0.0324(16) 0.0317(16) 0.0084(14) 0.0000(14) -0.0030(13)
C59* 0.041(4) 0.037(4) 0.038(4) 0.002(4) 0.002(4) -0.003(4)
C60 0.0115(13) 0.0336(15) 0.0342(15) 0.0047(13) 0.0078(11) -0.0012(12)
C60* 0.024(4) 0.032(4) 0.034(4) 0.007(4) 0.001(4) -0.001(4)
C61 0.0188(17) 0.0260(15) 0.0391(17) 0.0051(14) 0.0040(13) 0.0023(13)
C61* 0.019(4) 0.031(4) 0.037(4) 0.009(4) 0.007(4) 0.000(4)
C62 0.0172(13) 0.0219(13) 0.0430(16) -0.0031(12) 0.0086(12) 0.0016(11)
C62* 0.020(4) 0.027(4) 0.043(4) 0.006(4) 0.005(4) 0.005(4)
C63 0.0242(17) 0.0335(15) 0.0322(15) -0.0100(13) 0.0126(13) -0.0076(13)
C63* 0.024(4) 0.025(4) 0.038(4) -0.002(4) 0.005(4) -0.003(4)
C64 0.0231(14) 0.0414(17) 0.0216(14) -0.0066(13) 0.0025(12) -0.0064(13)
C64* 0.030(5) 0.030(4) 0.035(4) -0.006(4) 0.006(4) -0.007(4)
C65 0.0258(15) 0.0470(17) 0.0224(14) 0.0108(13) 0.0027(12) 0.0065(14)
C65* 0.028(4) 0.043(4) 0.029(4) 0.010(4) -0.003(4) -0.011(4)
C66 0.0239(17) 0.040(2) 0.0510(19) 0.0144(16) 0.0129(16) 0.0114(15)
C66* 0.033(4) 0.044(4) 0.038(4) 0.009(4) 0.000(4) 0.001(4)
C67 0.0414(19) 0.0250(15) 0.055(2) 0.0020(15) 0.0014(16) 0.0073(14)
C67* 0.035(4) 0.041(4) 0.045(4) 0.012(4) 0.008(4) 0.010(4)
C68 0.0455(19) 0.0431(18) 0.0483(19) 0.0011(16) 0.0063(16) 0.0057(16)
C68* 0.030(4) 0.031(4) 0.040(4) 0.014(4) 0.019(4) -0.001(4)
C69 0.0347(17) 0.0275(18) 0.056(2) -0.0051(16) 0.0102(16) 0.0032(15)
C69* 0.039(4) 0.055(5) 0.047(4) 0.004(4) 0.020(4) 0.000(4)
C70 0.0364(17) 0.0280(15) 0.0257(15) -0.0116(13) 0.0000(13) -0.0023(13)
C70* 0.042(4) 0.037(5) 0.042(5) -0.012(4) 0.003(4) 0.003(4)
K4 0.0226(3) 0.0289(3) 0.0224(2) -0.0005(2) 0.0069(2) -0.0077(2)
O7 0.0254(9) 0.0341(9) 0.0339(10) -0.0122(8) 0.0096(7) -0.0079(8)
O8 0.0180(8) 0.0238(8) 0.0269(8) 0.0000(7) 0.0038(7) 0.0017(7)
O9 0.0289(9) 0.0255(8) 0.0289(9) -0.0054(7) 0.0144(7) -0.0023(7)
O10 0.0341(10) 0.0280(9) 0.0497(12) 0.0109(9) 0.0151(9) -0.0015(8)
O11 0.0310(10) 0.0446(11) 0.0389(11) 0.0111(9) 0.0026(8) -0.0027(9)
O12 0.0291(9) 0.0451(10) 0.0258(9) 0.0011(7) 0.0099(7) -0.0113(8)
C71 0.0274(13) 0.0252(12) 0.0445(15) 0.0006(12) 0.0123(12) 0.0017(11)
C72 0.0193(12) 0.0264(12) 0.0387(14) 0.0043(11) 0.0080(10) 0.0026(10)
C73 0.0226(12) 0.0400(14) 0.0203(12) 0.0016(11) 0.0005(10) -0.0033(11)
C74 0.0257(13) 0.0405(14) 0.0230(12) -0.0080(11) 0.0089(10) -0.0053(11)
C75 0.0386(15) 0.0287(13) 0.0492(17) -0.0153(12) 0.0260(13) -0.0047(12)
C76 0.0444(16) 0.0194(12) 0.0607(18) -0.0024(12) 0.0342(15) 0.0026(12)
C77 0.059(2) 0.0326(15) 0.058(2) 0.0239(14) 0.0244(16) 0.0102(15)
C78 0.0388(17) 0.0534(19) 0.0466(18) 0.0213(15) 0.0084(14) 0.0001(15)
C79 0.0333(15) 0.0595(19) 0.0311(15) 0.0132(14) -0.0057(12) -0.0135(14)
C80 0.0558(19) 0.0528(17) 0.0257(13) 0.0012(11) 0.0070(13) -0.0185(14)
C81 0.0227(13) 0.0490(14) 0.0376(13) -0.0170(10) 0.0103(11) -0.0110(10)
C82 0.0263(13) 0.0380(14) 0.0423(14) -0.0159(10) 0.0121(11) -0.0062(11)
O13 0.038(2) 0.0336(19) 0.0241(18) -0.0056(15) 0.0078(16) 0.0048(17)
C83 0.039(4) 0.054(4) 0.061(4) 0.007(4) 0.024(3) 0.008(3)
C84 0.057(5) 0.038(6) 0.032(7) 0.005(5) 0.028(7) 0.018(5)
C85 0.057(4) 0.032(3) 0.030(3) -0.013(2) 0.005(3) 0.003(3)
C86 0.044(3) 0.037(3) 0.036(3) -0.004(3) -0.003(3) -0.008(3)

loop_
_atom_type_symbol
_atom_type_description
_atom_type_scat_dispersion_real
_atom_type_scat_dispersion_imag
_atom_type_scat_source
C C 0.0033 0.0016 'International Tables Vol C Tables 4.2.6.8 and 6.1.1.4'
H H 0.0000 0.0000 'International Tables Vol C Tables 4.2.6.8 and 6.1.1.4'
Fe Fe 0.3463 0.8444 'International Tables Vol C Tables 4.2.6.8 and 6.1.1.4'
K K 0.2009 0.2494 'International Tables Vol C Tables 4.2.6.8 and 6.1.1.4'
N N 0.0061 0.0033 'International Tables Vol C Tables 4.2.6.8 and 6.1.1.4'
O O 0.0106 0.0060 'International Tables Vol C Tables 4.2.6.8 and 6.1.1.4'

loop_
_geom_angle_atom_site_label_1
_geom_angle_atom_site_label_2
_geom_angle_atom_site_label_3
_geom_angle
_geom_angle_site_symmetry_1
_geom_angle_site_symmetry_3
_geom_angle_publ_flag
K1 Fe1 K2 83.509(17) . . ?
K1 Fe1 K3 131.312(17) . . ?
N1 Fe1 K1 76.88(5) . . ?
N1 Fe1 K2 160.30(5) . . ?
N1 Fe1 N3 134.65(7) . . ?
N1 Fe1 K3 71.50(5) . . ?
N2 Fe1 K1 65.75(5) . . ?
N2 Fe1 K2 92.02(5) . . ?
N2 Fe1 N1 78.40(7) . . ?
N2 Fe1 N3 78.13(7) . . ?
N2 Fe1 K3 72.24(5) . . ?
N3 Fe1 K1 125.64(5) . . ?
N3 Fe1 K2 57.76(5) . . ?
N3 Fe1 K3 64.58(5) . . ?
N7 Fe1 K1 62.15(6) . . ?
N7 Fe1 K2 56.30(6) . . ?
N7 Fe1 N1 114.08(7) . . ?
N7 Fe1 N2 120.56(8) . . ?
N7 Fe1 N3 111.26(7) . . ?
N7 Fe1 K3 166.31(6) . . ?
K3 Fe1 K2 122.207(16) . . ?
K2 Fe2 K1 81.124(16) . . ?
N4 Fe2 K1 153.27(5) . . ?
N4 Fe2 K2 72.28(5) . . ?
N5 Fe2 K1 87.82(5) . . ?
N5 Fe2 K2 65.65(5) . . ?
N5 Fe2 N4 78.96(7) . . ?
N5 Fe2 N6 79.20(7) . . ?
N6 Fe2 K1 55.41(5) . . ?
N6 Fe2 K2 124.82(5) . . ?
N6 Fe2 N4 141.57(7) . . ?
N8 Fe2 K1 55.62(5) . . ?
N8 Fe2 K2 62.13(6) . . ?
N8 Fe2 N4 111.42(7) . . ?
N8 Fe2 N5 119.01(8) . . ?
N8 Fe2 N6 106.78(7) . . ?
N6 K1 N2 137.85(5) . . ?
N6 K1 N8 64.14(5) . . ?
N7 K1 N2 67.07(5) . . ?
N7 K1 N6 88.21(5) . . ?
N7 K1 N8 24.15(5) . . ?
N8 K1 N2 88.22(5) . . ?
N3 K2 C33 174.51(6) . . ?
N7 K2 N3 66.59(5) . . ?
N7 K2 N8 24.39(5) . . ?
N7 K2 C33 110.55(5) . . ?
N8 K2 N3 90.97(5) . . ?
N8 K2 C33 86.32(5) . . ?
Fe1 N1 K1 66.76(5) . . ?
Fe1 N1 K3 73.11(5) . . ?
C1 N1 Fe1 134.35(14) . . ?
C1 N1 K1 111.39(12) . . ?
C1 N1 C4 106.62(16) . . ?
C1 N1 K3 122.88(12) . . ?
C4 N1 Fe1 111.76(13) . . ?
C4 N1 K1 64.45(10) . . ?
C4 N1 K3 100.72(11) . . ?
K3 N1 K1 125.62(5) . . ?
Fe1 N2 K1 77.99(5) . . ?
Fe1 N2 K3 74.62(5) . . ?
K1 N2 K3 142.93(6) . . ?
C5 N2 Fe1 120.13(13) . . ?
C5 N2 K1 76.74(11) . . ?
C5 N2 K3 95.97(11) . . ?
C9 N2 Fe1 119.75(13) . . ?
C9 N2 K1 121.43(13) . . ?
C9 N2 C5 119.82(17) . . ?
C9 N2 K3 93.98(12) . . ?
Fe1 N3 K2 85.27(6) . . ?
Fe1 N3 K3 78.65(5) . . ?
K2 N3 K3 163.41(7) . . ?
C10 N3 Fe1 110.30(13) . . ?
C10 N3 K2 78.86(11) . . ?
C10 N3 K3 102.82(12) . . ?
C13 N3 Fe1 136.03(15) . . ?
C13 N3 K2 79.09(12) . . ?
C13 N3 C10 106.56(18) . . ?
C13 N3 K3 115.54(13) . . ?
Fe2 N4 K2 70.50(5) . . ?
C30 N4 Fe2 136.68(14) . . ?
C30 N4 K2 110.63(13) . . ?
C30 N4 C33 106.70(17) . . ?
C33 N4 Fe2 111.73(13) . . ?
C33 N4 K2 64.79(11) . . ?
Fe2 N5 K2 78.51(5) . . ?
Fe2 N5 K4 115.84(7) . . ?
K2 N5 K4 150.84(6) . . ?
C34 N5 Fe2 119.91(13) . . ?
C34 N5 K2 75.72(10) . . ?
C34 N5 K4 75.14(11) . . ?
C38 N5 Fe2 119.58(13) . . ?
C38 N5 K2 126.29(13) . . ?
C38 N5 C34 119.54(17) . . ?
C38 N5 K4 70.71(11) . . ?
Fe2 N6 K1 89.09(6) . . ?
C39 N6 Fe2 111.45(13) . . ?
C39 N6 K1 78.51(11) . . ?
C42 N6 Fe2 136.48(14) . . ?
C42 N6 K1 79.02(11) . . ?
C42 N6 C39 106.91(17) . . ?
Fe1 N7 K1 84.40(6) . . ?
Fe1 N7 K2 92.84(7) . . ?
K1 N7 K2 101.67(6) . . ?
N8 N7 Fe1 162.48(15) . . ?
N8 N7 K1 82.84(11) . . ?
N8 N7 K2 78.09(12) . . ?
Fe2 N8 K1 93.82(7) . . ?
Fe2 N8 K2 83.99(6) . . ?
K2 N8 K1 98.99(5) . . ?
N7 N8 Fe2 155.08(15) . . ?
N7 N8 K1 73.01(11) . . ?
N7 N8 K2 77.52(11) . . ?
N1 C1 C2 110.00(18) . . ?
N1 C1 C14 122.86(19) . . ?
C2 C1 C14 126.72(19) . . ?
C1 C2 C3 108.74(19) . . ?
C2 C3 C4 104.99(18) . . ?
C2 C3 C18 124.25(18) . . ?
C4 C3 C18 130.63(18) . . ?
N1 C4 K1 91.10(11) . . ?
N1 C4 C3 109.64(17) . . ?
N1 C4 C5 113.86(17) . . ?
C3 C4 K1 103.76(12) . . ?
C3 C4 C5 136.42(19) . . ?
C5 C4 K1 73.36(11) . . ?
N2 C5 K1 76.31(11) . . ?
N2 C5 C4 110.69(17) . . ?
C4 C5 K1 78.88(11) . . ?
C6 C5 K1 111.67(13) . . ?
C6 C5 N2 119.48(18) . . ?
C6 C5 C4 129.82(18) . . ?
C5 C6 C7 120.06(19) . . ?
C8 C7 C6 119.5(2) . . ?
C9 C8 C7 120.4(2) . . ?
N2 C9 C10 110.46(18) . . ?
C8 C9 N2 119.26(18) . . ?
C8 C9 C10 130.27(19) . . ?
N3 C10 K2 73.77(11) . . ?
N3 C10 C9 114.20(18) . . ?
N3 C10 C11 109.80(18) . . ?
C9 C10 K2 111.49(13) . . ?
C11 C10 K2 80.56(13) . . ?
C11 C10 C9 136.0(2) . . ?
C10 C11 K2 72.78(12) . . ?
C10 C11 C12 105.1(2) . . ?
C10 C11 C22 130.1(2) . . ?
C12 C11 K2 76.50(13) . . ?
C12 C11 C22 124.7(2) . . ?
C22 C11 K2 113.78(14) . . ?
C11 C12 K2 77.16(12) . . ?
C13 C12 K2 73.06(12) . . ?
C13 C12 C11 108.80(19) . . ?
N3 C13 K2 74.23(11) . . ?
N3 C13 C12 109.7(2) . . ?
N3 C13 C26 122.4(2) . . ?
C12 C13 K2 80.66(13) . . ?
C12 C13 C26 127.7(2) . . ?
C26 C13 K2 108.00(14) . . ?
C1 C14 C15 108.75(18) . . ?
C1 C14 C16 109.74(19) . . ?
C1 C14 C17 111.68(18) . . ?
C15 C14 C16 110.1(2) . . ?
C17 C14 C15 107.9(2) . . ?
C17 C14 C16 108.63(19) . . ?
C3 C18 C19 110.20(17) . . ?
C3 C18 C20 110.41(17) . . ?
C3 C18 C21 111.92(17) . . ?
C19 C18 C21 111.11(18) . . ?
C20 C18 C19 106.75(17) . . ?
C20 C18 C21 106.23(18) . . ?
C11 C22 C23 110.44(18) . . ?
C11 C22 C24 111.1(2) . . ?
C11 C22 C25 110.7(2) . . ?
C23 C22 C24 110.8(2) . . ?
C25 C22 C23 107.7(2) . . ?
C25 C22 C24 106.01(19) . . ?
C13 C26 C27 110.41(19) . . ?
C13 C26 C28 110.7(2) . . ?
C13 C26 C29 109.9(2) . . ?
C28 C26 C27 109.4(2) . . ?
C28 C26 C29 107.9(2) . . ?
C29 C26 C27 108.4(2) . . ?
C26 C27 K2 94.95(14) . . ?
N4 C30 C31 109.81(19) . . ?
N4 C30 C43 124.00(19) . . ?
C31 C30 C43 126.1(2) . . ?
C30 C31 C32 109.05(19) . . ?
C31 C32 C33 104.91(19) . . ?
C31 C32 C47 123.74(19) . . ?
C33 C32 C47 131.1(2) . . ?
N4 C33 K2 89.90(11) . . ?
N4 C33 C32 109.47(18) . . ?
N4 C33 C34 114.48(17) . . ?
C32 C33 K2 102.36(13) . . ?
C32 C33 C34 136.0(2) . . ?
C34 C33 K2 77.02(11) . . ?
K2 C34 K4 157.94(7) . . ?
N5 C34 K2 77.35(11) . . ?
N5 C34 C33 111.11(17) . . ?
N5 C34 K4 80.61(11) . . ?
C33 C34 K2 74.77(11) . . ?
C33 C34 K4 112.92(13) . . ?
C35 C34 K2 115.09(14) . . ?
C35 C34 N5 119.56(19) . . ?
C35 C34 C33 129.33(19) . . ?
C35 C34 K4 76.98(12) . . ?
C34 C35 C36 120.3(2) . . ?
C34 C35 K4 78.74(12) . . ?
C36 C35 K4 77.30(12) . . ?
C35 C36 K4 77.97(13) . . ?
C37 C36 C35 119.3(2) . . ?
C37 C36 K4 73.56(12) . . ?
C36 C37 K4 81.43(13) . . ?
C38 C37 C36 120.1(2) . . ?
C38 C37 K4 78.22(12) . . ?
N5 C38 C39 111.21(18) . . ?
N5 C38 K4 84.96(11) . . ?
C37 C38 N5 119.84(19) . . ?
C37 C38 C39 128.93(19) . . ?
C37 C38 K4 76.60(12) . . ?
C39 C38 K4 107.73(12) . . ?
N6 C39 K1 74.19(11) . . ?
N6 C39 C38 114.48(17) . . ?
N6 C39 C40 109.62(18) . . ?
C38 C39 K1 110.85(13) . . ?
C40 C39 K1 79.93(12) . . ?
C40 C39 C38 135.9(2) . . ?
C39 C40 K1 73.11(11) . . ?
C39 C40 C51 129.9(2) . . ?
C41 C40 K1 76.52(12) . . ?
C41 C40 C39 104.78(18) . . ?
C41 C40 C51 124.95(18) . . ?
C51 C40 K1 110.49(13) . . ?
C40 C41 K1 77.01(12) . . ?
C42 C41 K1 73.64(12) . . ?
C42 C41 C40 108.88(18) . . ?
N6 C42 K1 74.45(11) . . ?
N6 C42 C41 109.78(19) . . ?
N6 C42 C55 122.98(19) . . ?
C41 C42 K1 79.99(12) . . ?
C41 C42 C55 127.13(19) . . ?
C55 C42 K1 109.43(13) . . ?
C30 C43 C44* 103.0(4) . . ?
C30 C43 C45 108.3(2) . . ?
C30 C43 C46 112.2(4) . . ?
C44 C43 C30 111.6(3) . . ?
C44 C43 C45 108.9(3) . . ?
C44 C43 C46 110.2(4) . . ?
C45* C43 C30 110.7(4) . . ?
C45* C43 C44* 105.0(7) . . ?
C46 C43 C45 105.3(3) . . ?
C46* C43 C30 114.5(8) . . ?
C46* C43 C44* 108.1(8) . . ?
C46* C43 C45* 114.5(8) . . ?
C32 C47 C48 110.68(18) . . ?
C32 C47 C49 109.96(19) . . ?
C32 C47 C50 112.71(18) . . ?
C48 C47 C49 106.29(19) . . ?
C48 C47 C50 110.6(2) . . ?
C49 C47 C50 106.36(19) . . ?
C40 C51 C52 110.21(17) . . ?
C40 C51 C53 110.32(19) . . ?
C40 C51 C54 112.97(18) . . ?
C52 C51 C53 106.88(18) . . ?
C52 C51 C54 110.40(19) . . ?
C53 C51 C54 105.80(18) . . ?
C42 C55 C56 109.57(19) . . ?
C42 C55 C57 112.30(18) . . ?
C42 C55 C58 109.40(18) . . ?
C57 C55 C56 108.10(19) . . ?
C57 C55 C58 108.3(2) . . ?
C58 C55 C56 109.05(19) . . ?
C55 C56 K1 91.99(13) . . ?
O4 K3 O1 110.89(6) . . ?
O5 K3 O1 92.36(6) . . ?
O5 K3 O4 61.38(6) . . ?
C59 O1 K3 122.76(18) . . ?
C59 O1 C70 111.1(2) . . ?
C70 O1 K3 121.97(17) . . ?
C59* O1* K3 115.3(10) . . ?
C59* O1* C70* 117.4(10) . . ?
C70* O1* K3 97.4(11) . . ?
C60 O2 K3 110.06(15) . . ?
C61 O2 K3 114.09(17) . . ?
C61 O2 C60 113.3(3) . . ?
C60* O2* K3 121.0(10) . . ?
C60* O2* C61* 116.3(9) . . ?
C61* O2* K3 111.9(7) . . ?
C62 O3 K3 123.66(16) . . ?
C62 O3 C63 111.6(2) . . ?
C63 O3 K3 116.42(17) . . ?
C62* O3* K3 116.8(9) . . ?
C62* O3* C63* 114.2(9) . . ?
C63* O3* K3 121.9(7) . . ?
C64 O4 K3 106.14(16) . . ?
C64 O4 C65 112.8(2) . . ?
C65 O4 K3 107.89(16) . . ?
C64* O4* K3 102.4(9) . . ?
C64* O4* C65* 113.7(8) . . ?
C65* O4* K3 103.9(10) . . ?
C66 O5 K3 117.38(19) . . ?
C66 O5 C67 115.1(3) . . ?
C67 O5 K3 125.2(2) . . ?
C66* O5* C67* 119.3(10) . . ?
C68 O6 C69 115.9(3) . . ?
C68* O6* K3 119.9(7) . . ?
C69* O6* K3 116.3(7) . . ?
C69* O6* C68* 117.9(9) . . ?
O1 C59 C60 109.6(3) . . ?
O1* C59* C60* 110.1(10) . . ?
O2 C60 C59 107.1(3) . . ?
O2* C60* C59* 108.7(10) . . ?
O2 C61 C62 113.1(3) . . ?
O2* C61* C62* 109.5(9) . . ?
O3 C62 C61 109.1(3) . . ?
O3* C62* C61* 110.2(9) . . ?
O3 C63 C64 108.8(3) . . ?
O3* C63* C64* 107.7(9) . . ?
O4 C64 K3 50.92(12) . . ?
O4 C64 C63 108.4(2) . . ?
C63 C64 K3 88.84(17) . . ?
O4* C64* C63* 108.9(9) . . ?
O4 C65 K3 49.59(13) . . ?
O4 C65 C66 110.3(2) . . ?
C66 C65 K3 80.71(18) . . ?
O4* C65* C66* 110.2(9) . . ?
O5 C66 C65 109.8(3) . . ?
O5* C66* C65* 116.3(13) . . ?
O5 C67 C68 114.8(3) . . ?
O5* C67* C68* 110.0(9) . . ?
O6 C68 C67 112.6(3) . . ?
O6* C68* C67* 111.0(9) . . ?
O6 C69 C70 108.2(3) . . ?
O6* C69* C70* 110.5(9) . . ?
O1 C70 C69 107.2(3) . . ?
O1* C70* C69* 105.8(9) . . ?
O7 K4 O8 58.00(5) . . ?
O7 K4 O9 115.84(5) . . ?
O7 K4 O11 112.81(5) . . ?
O9 K4 O8 57.85(5) . . ?
O9 K4 O11 113.10(6) . . ?
O11 K4 O8 138.25(5) . . ?
C71 O7 K4 121.03(13) . . ?
C82 O7 K4 122.42(15) . . ?
C82 O7 C71 111.46(19) . . ?
C72 O8 K4 106.17(13) . . ?
C72 O8 C73 109.68(17) . . ?
C73 O8 K4 110.57(13) . . ?
C74 O9 K4 120.51(13) . . ?
C74 O9 C75 111.94(18) . . ?
C75 O9 K4 120.67(14) . . ?
C76 O10 K4 103.84(14) . . ?
C76 O10 C77 113.1(2) . . ?
C77 O10 K4 110.04(16) . . ?
C78 O11 K4 119.54(16) . . ?
C78 O11 C79 113.6(2) . . ?
C79 O11 K4 119.82(16) . . ?
C80 O12 K4 109.08(15) . . ?
C80 O12 C81 110.4(2) . . ?
C81 O12 K4 103.77(13) . . ?
O7 C71 C72 109.0(2) . . ?
O8 C72 C71 108.66(19) . . ?
O8 C73 C74 109.13(19) . . ?
O9 C74 C73 108.97(19) . . ?
O9 C75 C76 109.1(2) . . ?
O10 C76 C75 108.4(2) . . ?
O10 C77 C78 108.4(2) . . ?
O11 C78 C77 110.2(2) . . ?
O11 C79 C80 109.2(2) . . ?
O12 C80 C79 108.1(2) . . ?
O12 C81 C82 109.0(2) . . ?
O7 C82 C81 109.3(2) . . ?
C84 O13 C85 112.0(5) . . ?
O13 C84 C83 108.6(5) . . ?
O13 C85 C86 109.0(4) . . ?

loop_
_geom_bond_atom_site_label_1
_geom_bond_atom_site_label_2
_geom_bond_distance
_geom_bond_site_symmetry_2
_geom_bond_publ_flag
Fe1 K1 3.2170(7) . ?
Fe1 K2 3.4702(7) . ?
Fe1 N1 2.0759(17) . ?
Fe1 N2 1.9450(17) . ?
Fe1 N3 2.0941(18) . ?
Fe1 N7 1.7818(18) . ?
Fe1 K3 3.4299(7) . ?
Fe2 K1 3.5848(7) . ?
Fe2 K2 3.2592(6) . ?
Fe2 N4 2.0915(17) . ?
Fe2 N5 1.9476(18) . ?
Fe2 N6 2.0821(17) . ?
Fe2 N8 1.8269(18) . ?
K1 N2 2.9988(18) . ?
K1 N6 2.9515(18) . ?
K1 N7 2.8579(18) . ?
K1 N8 2.9650(18) . ?
K2 N3 2.9452(18) . ?
K2 N7 2.8908(18) . ?
K2 N8 2.8970(18) . ?
K2 C33 2.980(2) . ?
N1 C1 1.361(3) . ?
N1 C4 1.412(3) . ?
N1 K3 3.3992(18) . ?
N2 C5 1.399(3) . ?
N2 C9 1.396(3) . ?
N2 K3 3.3878(19) . ?
N3 C10 1.410(3) . ?
N3 C13 1.374(3) . ?
N3 K3 3.1597(18) . ?
N4 C30 1.367(3) . ?
N4 C33 1.408(3) . ?
N5 C34 1.407(3) . ?
N5 C38 1.398(3) . ?
N5 K4 3.3785(18) . ?
N6 C39 1.407(3) . ?
N6 C42 1.368(3) . ?
N7 N8 1.223(2) . ?
C1 C2 1.395(3) . ?
C1 C14 1.519(3) . ?
C2 C3 1.408(3) . ?
C3 C4 1.418(3) . ?
C3 C18 1.530(3) . ?
C4 C5 1.460(3) . ?
C5 C6 1.391(3) . ?
C6 C7 1.400(3) . ?
C7 C8 1.397(3) . ?
C8 C9 1.387(3) . ?
C9 C10 1.468(3) . ?
C10 C11 1.414(3) . ?
C11 C12 1.415(3) . ?
C11 C22 1.526(3) . ?
C12 C13 1.391(3) . ?
C13 C26 1.522(3) . ?
C14 C15 1.536(3) . ?
C14 C16 1.538(3) . ?
C14 C17 1.527(3) . ?
C18 C19 1.541(3) . ?
C18 C20 1.535(3) . ?
C18 C21 1.541(3) . ?
C22 C23 1.544(3) . ?
C22 C24 1.549(3) . ?
C22 C25 1.537(3) . ?
C26 C27 1.538(4) . ?
C26 C28 1.530(3) . ?
C26 C29 1.535(3) . ?
C30 C31 1.388(3) . ?
C30 C43 1.519(3) . ?
C31 C32 1.407(3) . ?
C32 C33 1.422(3) . ?
C32 C47 1.531(3) . ?
C33 C34 1.460(3) . ?
C34 C35 1.388(3) . ?
C34 K4 3.310(2) . ?
C35 C36 1.407(3) . ?
C35 K4 3.288(2) . ?
C36 C37 1.402(3) . ?
C36 K4 3.280(2) . ?
C37 C38 1.391(3) . ?
C37 K4 3.181(2) . ?
C38 C39 1.465(3) . ?
C38 K4 3.201(2) . ?
C39 C40 1.424(3) . ?
C40 C41 1.415(3) . ?
C40 C51 1.532(3) . ?
C41 C42 1.392(3) . ?
C42 C55 1.524(3) . ?
C43 C44 1.491(5) . ?
C43 C44* 1.675(10) . ?
C43 C45 1.589(5) . ?
C43 C45* 1.478(9) . ?
C43 C46 1.567(7) . ?
C43 C46* 1.38(2) . ?
C47 C48 1.538(3) . ?
C47 C49 1.541(3) . ?
C47 C50 1.545(3) . ?
C51 C52 1.543(3) . ?
C51 C53 1.546(3) . ?
C51 C54 1.547(3) . ?
C55 C56 1.545(3) . ?
C55 C57 1.537(3) . ?
C55 C58 1.539(3) . ?
K3 O1 2.916(2) . ?
K3 O3* 2.772(11) . ?
K3 O4 2.827(2) . ?
K3 O5 2.750(2) . ?
O1 C59 1.409(4) . ?
O1 C70 1.434(3) . ?
O1* C59* 1.379(9) . ?
O1* C70* 1.405(9) . ?
O2 C60 1.423(3) . ?
O2 C61 1.418(4) . ?
O2* C60* 1.396(9) . ?
O2* C61* 1.400(9) . ?
O3 C62 1.427(3) . ?
O3 C63 1.428(4) . ?
O3* C62* 1.404(9) . ?
O3* C63* 1.415(9) . ?
O4 C64 1.419(3) . ?
O4 C65 1.422(3) . ?
O4* C64* 1.405(9) . ?
O4* C65* 1.410(9) . ?
O5 C66 1.392(4) . ?
O5 C67 1.441(4) . ?
O5* C66* 1.373(9) . ?
O5* C67* 1.375(9) . ?
O6 C68 1.410(4) . ?
O6 C69 1.417(4) . ?
O6* C68* 1.397(9) . ?
O6* C69* 1.364(9) . ?
C59 C60 1.497(5) . ?
C59* C60* 1.505(10) . ?
C61 C62 1.516(5) . ?
C61* C62* 1.503(9) . ?
C63 C64 1.505(4) . ?
C63* C64* 1.508(9) . ?
C65 C66 1.497(5) . ?
C65* C66* 1.487(9) . ?
C67 C68 1.471(5) . ?
C67* C68* 1.490(9) . ?
C69 C70 1.526(5) . ?
C69* C70* 1.521(9) . ?
K4 O7 2.8221(18) . ?
K4 O8 2.9458(17) . ?
K4 O9 2.8547(17) . ?
K4 O11 2.9317(19) . ?
O7 C71 1.419(3) . ?
O7 C82 1.417(3) . ?
O8 C72 1.427(3) . ?
O8 C73 1.429(3) . ?
O9 C74 1.421(3) . ?
O9 C75 1.433(3) . ?
O10 C76 1.410(3) . ?
O10 C77 1.433(3) . ?
O11 C78 1.396(4) . ?
O11 C79 1.447(3) . ?
O12 C80 1.410(3) . ?
O12 C81 1.435(3) . ?
C71 C72 1.492(3) . ?
C73 C74 1.494(4) . ?
C75 C76 1.493(4) . ?
C77 C78 1.493(4) . ?
C79 C80 1.481(4) . ?
C81 C82 1.470(4) . ?
O13 C84 1.416(17) . ?
O13 C85 1.424(6) . ?
C83 C84 1.535(15) . ?
C85 C86 1.514(8) . ?
